data_7037493
loop_
_publ_author_name
'Francos, Javier'
'Kennedy, Alan R.'
'O'Hara, Charles T'

_publ_section_title
;
 Synthetic and reactivity studies of hetero-tri-anionic sodium zincates.
;
_journal_issue 14
_journal_name_full 'Dalton transactions (Cambridge, England : 2003)'
_journal_page_first 6222
_journal_page_last 6233
_journal_paper_doi 10.1039/c5dt04329h
_journal_volume 45
_journal_year 2016
_chemical_formula_sum 'C20 H52 N3 Na Si2 Zn'
_chemical_formula_weight 479.19
_chemical_name_systematic
;
 ?
;
_chemical_properties_physical 'Air-sensitive, Moisture-sensitive, Oxygen-sensitive'
_space_group_IT_number 62
_symmetry_cell_setting orthorhombic
_symmetry_space_group_name_Hall '-P 2ac 2n'
_symmetry_space_group_name_H-M 'P n m a'
_atom_sites_solution_hydrogens geom
_atom_sites_solution_primary direct
_atom_sites_solution_secondary difmap
_audit_creation_method SHELXL-97
_audit_update_record
;
2015-11-02 deposited with the CCDC.
2015-11-30 downloaded from the CCDC.
;
_cell_angle_alpha 90.00
_cell_angle_beta 90.00
_cell_angle_gamma 90.00
_cell_formula_units_Z 4
_cell_length_a 20.6820(8)
_cell_length_b 13.2093(5)
_cell_length_c 10.5957(5)
_cell_measurement_reflns_used 4117
_cell_measurement_temperature 123(2)
_cell_measurement_theta_max 72.4360
_cell_measurement_theta_min 3.3360
_cell_volume 2894.7(2)
_computing_cell_refinement CrysalisPRO
_computing_data_collection CrysalisPRO
_computing_data_reduction CrysalisPRO
_computing_publication_material 'SHELXL-97 '
_computing_structure_refinement 'SHELXL-97 (Sheldrick, 2008)'
_computing_structure_solution SHELXS
_diffrn_ambient_temperature 123(2)
_diffrn_measured_fraction_theta_full 0.997
_diffrn_measured_fraction_theta_max 0.983
_diffrn_measurement_device_type 'Oxford Diffraction Gemini S'
_diffrn_measurement_method 'omega scans'
_diffrn_radiation_monochromator graphite
_diffrn_radiation_source 'fine-focus sealed tube'
_diffrn_radiation_type CuK\a
_diffrn_radiation_wavelength 1.54184
_diffrn_reflns_av_R_equivalents 0.0314
_diffrn_reflns_av_sigmaI/netI 0.0374
_diffrn_reflns_limit_h_max 19
_diffrn_reflns_limit_h_min -25
_diffrn_reflns_limit_k_max 16
_diffrn_reflns_limit_k_min -16
_diffrn_reflns_limit_l_max 12
_diffrn_reflns_limit_l_min -11
_diffrn_reflns_number 10564
_diffrn_reflns_theta_full 70.00
_diffrn_reflns_theta_max 73.16
_diffrn_reflns_theta_min 7.67
_exptl_absorpt_coefficient_mu 2.172
_exptl_absorpt_correction_T_max 1.00000
_exptl_absorpt_correction_T_min 0.59111
_exptl_absorpt_correction_type multi-scan
_exptl_absorpt_process_details
;
CrysAlisPro, Agilent Technologies,
Version 1.171.36.32 (release 02-08-2013 CrysAlis171 .NET)
(compiled Aug  2 2013,16:46:58)
Empirical absorption correction using spherical harmonics,
 implemented in SCALE3 ABSPACK scaling algorithm.
;
_exptl_crystal_colour colourless
_exptl_crystal_density_diffrn 1.100
_exptl_crystal_density_method 'not measured'
_exptl_crystal_description fragment
_exptl_crystal_F_000 1048
_exptl_crystal_size_max 0.25
_exptl_crystal_size_mid 0.20
_exptl_crystal_size_min 0.10
_refine_diff_density_max 0.348
_refine_diff_density_min -0.298
_refine_diff_density_rms 0.051
_refine_ls_extinction_method none
_refine_ls_goodness_of_fit_ref 1.113
_refine_ls_hydrogen_treatment mixed
_refine_ls_matrix_type full
_refine_ls_number_parameters 228
_refine_ls_number_reflns 2978
_refine_ls_number_restraints 1
_refine_ls_restrained_S_all 1.113
_refine_ls_R_factor_all 0.0518
_refine_ls_R_factor_gt 0.0408
_refine_ls_shift/su_max 0.001
_refine_ls_shift/su_mean 0.000
_refine_ls_structure_factor_coef Fsqd
_refine_ls_weighting_details 'calc w=1/[\s^2^(Fo^2^)+(0.0305P)^2^+2.1259P] where P=(Fo^2^+2Fc^2^)/3'
_refine_ls_weighting_scheme calc
_refine_ls_wR_factor_gt 0.0897
_refine_ls_wR_factor_ref 0.0949
_reflns_number_gt 2505
_reflns_number_total 2978
_reflns_threshold_expression I>2\s(I)
_cod_data_source_file c5dt04329h2.cif
_cod_data_source_block new_6
_cod_depositor_comments 'Adding full bibliography for 7037489--7037496.cif.'
_cod_original_sg_symbol_H-M Pnma
_cod_database_code 7037493

loop_
_symmetry_equiv_pos_as_xyz
'x, y, z'
'-x+1/2, -y, z+1/2'
'-x, y+1/2, -z'
'x+1/2, -y+1/2, -z+1/2'
'-x, -y, -z'
'x-1/2, y, -z-1/2'
'x, -y-1/2, z'
'-x-1/2, y-1/2, z-1/2'

loop_
_atom_site_label
_atom_site_type_symbol
_atom_site_fract_x
_atom_site_fract_y
_atom_site_fract_z
_atom_site_U_iso_or_equiv
_atom_site_adp_type
_atom_site_occupancy
_atom_site_symmetry_multiplicity
_atom_site_calc_flag
_atom_site_refinement_flags
_atom_site_disorder_assembly
_atom_site_disorder_group
Zn1 Zn -0.61936(2) -0.2500 0.57374(4) 0.02885(14) Uani 1 2 d S . .
Na1 Na -0.68001(6) -0.2500 0.84877(12) 0.0325(3) Uani 1 2 d S . .
Si1 Si -0.54444(3) -0.13483(7) 0.78789(8) 0.0494(2) Uani 1 1 d . . .
N1 N -0.57448(12) -0.2500 0.7477(3) 0.0299(6) Uani 1 2 d S . .
C1 C -0.71652(15) -0.2500 0.5995(3) 0.0362(8) Uani 1 2 d S . .
H1A H -0.7284 -0.3105 0.6496 0.043 Uiso 0.50 1 calc PR . .
H1B H -0.7284 -0.1895 0.6496 0.043 Uiso 0.50 1 calc PR . .
C2 C -0.75642(15) -0.2500 0.4781(3) 0.0364(8) Uani 1 2 d S . .
H2A H -0.7444 -0.1896 0.4280 0.044 Uiso 0.50 1 calc PR B .
H2B H -0.7444 -0.3104 0.4280 0.044 Uiso 0.50 1 calc PR . .
C3 C -0.82898(18) -0.2500 0.4960(4) 0.0651(14) Uani 1 2 d SD . .
H3A H -0.8424 -0.1836 0.5306 0.078 Uiso 0.50 1 calc PR . .
H3B H -0.8406 -0.3025 0.5587 0.078 Uiso 0.50 1 calc PR . .
C5 C -0.56715(17) -0.2500 0.4129(3) 0.0382(8) Uani 1 2 d S . .
C9 C -0.4585(11) -0.1244(17) 0.741(3) 0.060(5) Uani 0.50 1 d P . 1
H9A H -0.4348 -0.1841 0.7712 0.090 Uiso 0.50 1 calc PR . 1
H9B H -0.4397 -0.0633 0.7789 0.090 Uiso 0.50 1 calc PR . 1
H9C H -0.4553 -0.1203 0.6491 0.090 Uiso 0.50 1 calc PR . 1
C10 C -0.5378(4) -0.1417(6) 0.9749(6) 0.0638(19) Uani 0.50 1 d P . 1
H10A H -0.5794 -0.1629 1.0103 0.096 Uiso 0.50 1 calc PR . 1
H10B H -0.5263 -0.0748 1.0081 0.096 Uiso 0.50 1 calc PR . 1
H10C H -0.5043 -0.1907 0.9985 0.096 Uiso 0.50 1 calc PR . 1
C11 C -0.5895(4) -0.0390(6) 0.7396(7) 0.0475(17) Uani 0.50 1 d P . 1
H11A H -0.5901 -0.0374 0.6471 0.071 Uiso 0.50 1 calc PR . 1
H11B H -0.5715 0.0246 0.7717 0.071 Uiso 0.50 1 calc PR . 1
H11C H -0.6337 -0.0474 0.7713 0.071 Uiso 0.50 1 calc PR . 1
C4 C -0.8666(2) -0.2701(14) 0.3729(5) 0.060(5) Uani 0.50 1 d PD . -1
H4A H -0.8604 -0.2132 0.3149 0.090 Uiso 0.50 1 calc PR . -1
H4B H -0.9127 -0.2776 0.3921 0.090 Uiso 0.50 1 calc PR . -1
H4C H -0.8505 -0.3324 0.3337 0.090 Uiso 0.50 1 calc PR . -1
C6 C -0.4982(3) -0.2876(5) 0.4282(5) 0.062(2) Uani 0.50 1 d P A -1
H6A H -0.4761 -0.2851 0.3464 0.093 Uiso 0.50 1 calc PR A -1
H6B H -0.4988 -0.3574 0.4592 0.093 Uiso 0.50 1 calc PR A -1
H6C H -0.4753 -0.2444 0.4887 0.093 Uiso 0.50 1 calc PR A -1
C7 C -0.6007(4) -0.3114(6) 0.3117(6) 0.070(2) Uani 0.50 1 d P A -1
H7A H -0.5755 -0.3084 0.2335 0.106 Uiso 0.50 1 calc PR A -1
H7B H -0.6440 -0.2836 0.2966 0.106 Uiso 0.50 1 calc PR A -1
H7C H -0.6044 -0.3820 0.3394 0.106 Uiso 0.50 1 calc PR A -1
C8 C -0.5644(4) -0.1395(6) 0.3631(7) 0.072(2) Uani 0.50 1 d P A -1
H8A H -0.5407 -0.0972 0.4233 0.107 Uiso 0.50 1 calc PR A -1
H8B H -0.6085 -0.1134 0.3533 0.107 Uiso 0.50 1 calc PR A -1
H8C H -0.5424 -0.1383 0.2813 0.107 Uiso 0.50 1 calc PR A -1
N2 N -0.7442(7) -0.1269(14) 0.9745(17) 0.038(3) Uani 0.50 1 d P B -1
C13 C -0.7839(9) -0.0635(16) 0.8824(17) 0.061(7) Uani 0.50 1 d P B -1
H13A H -0.8129 -0.0187 0.9296 0.092 Uiso 0.50 1 calc PR B -1
H13B H -0.8095 -0.1084 0.8282 0.092 Uiso 0.50 1 calc PR B -1
H13C H -0.7548 -0.0227 0.8301 0.092 Uiso 0.50 1 calc PR B -1
C12 C -0.7374(4) -0.1030(6) 1.0851(7) 0.0652(18) Uani 0.50 1 d P B -1
H12A H -0.7073 -0.0458 1.0909 0.098 Uiso 0.50 1 calc PR B -1
H12B H -0.7200 -0.1605 1.1325 0.098 Uiso 0.50 1 calc PR B -1
H12C H -0.7793 -0.0834 1.1206 0.098 Uiso 0.50 1 calc PR B -1
C14 C -0.8112(3) -0.2197(4) 0.9894(6) 0.0464(16) Uani 0.50 1 d P B -1
H14A H -0.8463 -0.1900 1.0411 0.056 Uiso 0.50 1 calc PR B -1
H14B H -0.8290 -0.2346 0.9046 0.056 Uiso 0.50 1 calc PR B -1
C15 C -0.7886(3) -0.3160(5) 1.0492(6) 0.0512(15) Uani 0.50 1 d P B -1
H15A H -0.7586 -0.3025 1.1201 0.061 Uiso 0.50 1 calc PR B -1
H15B H -0.8254 -0.3570 1.0801 0.061 Uiso 0.50 1 calc PR B -1
N3 N -0.7603(7) -0.3585(16) 0.9597(19) 0.039(3) Uani 0.50 1 d P B -1
C16 C -0.7850(7) -0.4335(15) 0.8772(19) 0.061(7) Uani 0.50 1 d P B -1
H16A H -0.8203 -0.4699 0.9191 0.092 Uiso 0.50 1 calc PR B -1
H16B H -0.7505 -0.4812 0.8553 0.092 Uiso 0.50 1 calc PR B -1
H16C H -0.8013 -0.4012 0.8003 0.092 Uiso 0.50 1 calc PR B -1
C17 C -0.7119(4) -0.4525(5) 1.0467(6) 0.0593(17) Uani 0.50 1 d P B -1
H17A H -0.6846 -0.4179 1.1087 0.089 Uiso 0.50 1 calc PR B -1
H17B H -0.6846 -0.4900 0.9874 0.089 Uiso 0.50 1 calc PR B -1
H17C H -0.7409 -0.4997 1.0903 0.089 Uiso 0.50 1 calc PR B -1
C9A C -0.4566(9) -0.1032(16) 0.764(3) 0.048(4) Uani 0.50 1 d P . 2
H9A1 H -0.4300 -0.1478 0.8168 0.071 Uiso 0.50 1 calc PR . 2
H9A2 H -0.4489 -0.0326 0.7881 0.071 Uiso 0.50 1 calc PR . 2
H9A3 H -0.4451 -0.1129 0.6753 0.071 Uiso 0.50 1 calc PR . 2
C10A C -0.5709(4) -0.0824(6) 0.9426(6) 0.069(2) Uani 0.50 1 d P . 2
H10D H -0.6181 -0.0850 0.9482 0.103 Uiso 0.50 1 calc PR . 2
H10E H -0.5563 -0.0120 0.9500 0.103 Uiso 0.50 1 calc PR . 2
H10F H -0.5520 -0.1227 1.0111 0.103 Uiso 0.50 1 calc PR . 2
C11A C -0.5897(5) -0.0316(6) 0.6706(7) 0.055(2) Uani 0.50 1 d P . 2
H11D H -0.5772 -0.0449 0.5829 0.082 Uiso 0.50 1 calc PR . 2
H11E H -0.5765 0.0372 0.6940 0.082 Uiso 0.50 1 calc PR . 2
H11F H -0.6367 -0.0382 0.6793 0.082 Uiso 0.50 1 calc PR . 2

loop_
_atom_site_aniso_label
_atom_site_aniso_U_11
_atom_site_aniso_U_22
_atom_site_aniso_U_33
_atom_site_aniso_U_23
_atom_site_aniso_U_13
_atom_site_aniso_U_12
Zn1 0.0274(2) 0.0343(2) 0.0249(2) 0.000 0.00199(18) 0.000
Na1 0.0295(6) 0.0383(7) 0.0298(7) 0.000 0.0055(5) 0.000
Si1 0.0375(4) 0.0635(5) 0.0472(5) -0.0218(4) 0.0090(3) -0.0206(4)
N1 0.0245(13) 0.0395(15) 0.0256(14) 0.000 -0.0015(11) 0.000
C1 0.0282(16) 0.050(2) 0.0300(19) 0.000 0.0008(14) 0.000
C2 0.0295(16) 0.054(2) 0.0262(17) 0.000 0.0005(14) 0.000
C3 0.033(2) 0.126(4) 0.036(2) 0.000 -0.0009(18) 0.000
C5 0.0380(18) 0.051(2) 0.0258(18) 0.000 0.0097(15) 0.000
C9 0.048(6) 0.047(8) 0.085(11) 0.007(8) -0.007(6) -0.027(5)
C10 0.091(6) 0.060(4) 0.040(4) -0.010(3) -0.007(4) -0.015(4)
C11 0.046(4) 0.033(3) 0.063(5) 0.006(4) -0.001(4) 0.001(3)
C4 0.032(2) 0.102(14) 0.044(3) 0.000(4) -0.0087(19) -0.006(4)
C6 0.048(3) 0.095(6) 0.044(3) 0.006(3) 0.023(3) 0.017(3)
C7 0.085(5) 0.094(6) 0.033(3) -0.021(4) 0.019(3) -0.018(4)
C8 0.098(6) 0.071(5) 0.045(4) 0.015(4) 0.040(4) 0.006(4)
N2 0.037(7) 0.052(6) 0.026(5) -0.002(4) -0.007(5) 0.014(5)
C13 0.085(12) 0.065(12) 0.034(8) -0.004(8) 0.010(7) 0.003(9)
C12 0.064(4) 0.071(5) 0.060(5) -0.022(4) 0.000(4) 0.004(4)
C14 0.035(3) 0.052(5) 0.052(3) -0.002(3) 0.013(2) 0.001(2)
C15 0.053(4) 0.061(4) 0.040(4) 0.009(3) 0.017(3) -0.011(3)
N3 0.020(5) 0.065(6) 0.033(5) 0.015(4) -0.006(4) -0.007(4)
C16 0.039(8) 0.061(12) 0.084(14) -0.017(9) 0.006(7) -0.039(8)
C17 0.073(5) 0.056(4) 0.049(4) 0.020(3) 0.004(3) -0.001(4)
C9A 0.020(4) 0.047(8) 0.076(8) -0.003(6) -0.007(4) -0.015(4)
C10A 0.088(5) 0.066(4) 0.053(4) -0.031(4) 0.024(4) -0.036(4)
C11A 0.061(4) 0.026(3) 0.077(6) 0.005(4) -0.025(5) 0.007(3)

loop_
_atom_type_symbol
_atom_type_description
_atom_type_scat_dispersion_real
_atom_type_scat_dispersion_imag
_atom_type_scat_source
Zn Zn -1.5491 0.6778 'International Tables Vol C Tables 4.2.6.8 and 6.1.1.4'
Na Na 0.1353 0.1239 'International Tables Vol C Tables 4.2.6.8 and 6.1.1.4'
Si Si 0.2541 0.3302 'International Tables Vol C Tables 4.2.6.8 and 6.1.1.4'
N N 0.0311 0.0180 'International Tables Vol C Tables 4.2.6.8 and 6.1.1.4'
C C 0.0181 0.0091 'International Tables Vol C Tables 4.2.6.8 and 6.1.1.4'
H H 0.0000 0.0000 'International Tables Vol C Tables 4.2.6.8 and 6.1.1.4'

loop_
_geom_angle_atom_site_label_1
_geom_angle_atom_site_label_2
_geom_angle_atom_site_label_3
_geom_angle
_geom_angle_site_symmetry_1
_geom_angle_site_symmetry_3
C5 Zn1 C1 130.09(14) . .
C5 Zn1 N1 120.91(13) . .
C1 Zn1 N1 108.99(12) . .
C5 Zn1 Na1 170.93(11) . .
C1 Zn1 Na1 58.97(10) . .
N1 Zn1 Na1 50.02(7) . .
N1 Na1 N2 135.7(3) . 7
N1 Na1 N2 135.7(3) . .
N2 Na1 N2 81.7(8) 7 .
N1 Na1 N3 143.8(4) . .
N2 Na1 N3 9.6(4) 7 .
N2 Na1 N3 76.5(2) . .
N1 Na1 N3 143.8(4) . 7
N2 Na1 N3 76.5(2) 7 7
N2 Na1 N3 9.6(4) . 7
N3 Na1 N3 70.3(9) . 7
N1 Na1 C1 79.82(10) . .
N2 Na1 C1 111.6(3) 7 .
N2 Na1 C1 111.6(3) . .
N3 Na1 C1 105.7(4) . .
N3 Na1 C1 105.7(4) 7 .
N1 Na1 C14 172.18(11) . .
N2 Na1 C14 50.5(4) 7 .
N2 Na1 C14 36.5(4) . .
N3 Na1 C14 43.0(4) . .
N3 Na1 C14 28.4(4) 7 .
C1 Na1 C14 102.70(15) . .
N1 Na1 C14 172.18(11) . 7
N2 Na1 C14 36.5(4) 7 7
N2 Na1 C14 50.5(4) . 7
N3 Na1 C14 28.4(4) . 7
N3 Na1 C14 43.0(4) 7 7
C1 Na1 C14 102.70(15) . 7
C14 Na1 C14 14.74(19) . 7
N1 Na1 Zn1 40.57(7) . .
N2 Na1 Zn1 134.7(4) 7 .
N2 Na1 Zn1 134.7(4) . .
N3 Na1 Zn1 134.2(5) . .
N3 Na1 Zn1 134.2(5) 7 .
C1 Na1 Zn1 39.25(7) . .
C14 Na1 Zn1 141.45(13) . .
C14 Na1 Zn1 141.45(13) 7 .
N1 Na1 Si1 30.60(3) . 7
N2 Na1 Si1 105.1(3) 7 7
N2 Na1 Si1 150.7(2) . 7
N3 Na1 Si1 113.5(4) . 7
N3 Na1 Si1 159.7(3) 7 7
C1 Na1 Si1 92.65(7) . 7
C14 Na1 Si1 154.62(11) . 7
C14 Na1 Si1 141.59(11) 7 7
Zn1 Na1 Si1 58.49(2) . 7
N1 Na1 Si1 30.60(3) . .
N2 Na1 Si1 150.7(2) 7 .
N2 Na1 Si1 105.1(3) . .
N3 Na1 Si1 159.7(3) . .
N3 Na1 Si1 113.5(4) 7 .
C1 Na1 Si1 92.65(7) . .
C14 Na1 Si1 141.59(11) . .
C14 Na1 Si1 154.62(11) 7 .
Zn1 Na1 Si1 58.49(2) . .
Si1 Na1 Si1 55.74(4) 7 .
C11 Si1 N1 113.7(3) . .
C11 Si1 C9 113.7(8) . .
N1 Si1 C9 110.6(7) . .
C11 Si1 C10A 79.8(4) . .
N1 Si1 C10A 116.5(2) . .
C9 Si1 C10A 119.3(8) . .
C11 Si1 C9A 109.5(8) . .
N1 Si1 C9A 121.2(6) . .
C9 Si1 C9A 11.4(13) . .
C10A Si1 C9A 108.6(7) . .
C11 Si1 C10 112.5(4) . .
N1 Si1 C10 103.6(2) . .
C9 Si1 C10 101.7(8) . .
C10A Si1 C10 32.8(3) . .
C9A Si1 C10 94.4(8) . .
C11 Si1 C11A 19.0(4) . .
N1 Si1 C11A 105.9(3) . .
C9 Si1 C11A 103.0(9) . .
C10A Si1 C11A 98.7(4) . .
C9A Si1 C11A 102.1(8) . .
C10 Si1 C11A 131.3(3) . .
C11 Si1 Na1 86.2(3) . .
N1 Si1 Na1 46.81(9) . .
C9 Si1 Na1 156.3(7) . .
C10A Si1 Na1 75.3(2) . .
C9A Si1 Na1 164.2(7) . .
C10 Si1 Na1 80.9(2) . .
C11A Si1 Na1 92.2(3) . .
Si1 N1 Si1 127.31(16) 7 .
Si1 N1 Zn1 112.88(9) 7 .
Si1 N1 Zn1 112.88(9) . .
Si1 N1 Na1 102.59(10) 7 .
Si1 N1 Na1 102.59(10) . .
Zn1 N1 Na1 89.41(10) . .
C2 C1 Zn1 114.9(2) . .
C2 C1 Na1 163.3(2) . .
Zn1 C1 Na1 81.78(11) . .
C2 C1 H1A 108.5 . .
Zn1 C1 H1A 108.5 . .
Na1 C1 H1A 63.4 . .
C2 C1 H1B 108.5 . .
Zn1 C1 H1B 108.5 . .
Na1 C1 H1B 63.4 . .
H1A C1 H1B 107.5 . .
C3 C2 C1 115.5(3) . .
C3 C2 H2A 108.4 . .
C1 C2 H2A 108.4 . .
C3 C2 H2B 108.4 . .
C1 C2 H2B 108.4 . .
H2A C2 H2B 107.5 . .
C2 C3 C4 113.2(3) . .
C2 C3 C4 113.2(3) . 7
C4 C3 C4 19.9(13) . 7
C2 C3 H3A 108.9 . .
C4 C3 H3A 108.9 . .
C4 C3 H3A 91.1 7 .
C2 C3 H3B 108.9 . .
C4 C3 H3B 108.9 . .
C4 C3 H3B 124.5 7 .
H3A C3 H3B 107.8 . .
C7 C5 C7 64.8(7) . 7
C7 C5 C6 133.0(4) . 7
C7 C5 C6 109.3(4) 7 7
C7 C5 C6 109.3(4) . .
C7 C5 C6 133.0(4) 7 .
C6 C5 C6 38.2(5) 7 .
C7 C5 C8 43.3(4) . 7
C7 C5 C8 106.2(6) 7 7
C6 C5 C8 108.0(5) 7 7
C6 C5 C8 72.2(4) . 7
C7 C5 C8 106.2(6) . .
C7 C5 C8 43.3(4) 7 .
C6 C5 C8 72.2(4) 7 .
C6 C5 C8 108.0(5) . .
C8 C5 C8 140.0(6) 7 .
C7 C5 Zn1 110.7(3) . .
C7 C5 Zn1 110.7(3) 7 .
C6 C5 Zn1 114.4(3) 7 .
C6 C5 Zn1 114.4(3) . .
C8 C5 Zn1 107.8(3) 7 .
C8 C5 Zn1 107.8(3) . .
Si1 C9 H9A 109.5 . .
Si1 C9 H9B 109.5 . .
Si1 C9 H9C 109.5 . .
Si1 C10 H10A 109.5 . .
Si1 C10 H10B 109.5 . .
Si1 C10 H10C 109.5 . .
Si1 C11 H11A 109.5 . .
Si1 C11 H11B 109.5 . .
Si1 C11 H11C 109.5 . .
C3 C4 H4A 109.5 . .
C3 C4 H4B 109.5 . .
C3 C4 H4C 109.5 . .
C5 C6 H6A 109.5 . .
C5 C6 H6B 109.5 . .
C5 C6 H6C 109.5 . .
C5 C7 H7A 109.5 . .
C5 C7 H7B 109.5 . .
C5 C7 H7C 109.5 . .
C5 C8 H8A 109.5 . .
C5 C8 H8B 109.5 . .
C5 C8 H8C 109.5 . .
C12 N2 C13 122.3(16) . .
C12 N2 C14 100.2(12) . .
C13 N2 C14 90.9(10) . .
C12 N2 Na1 128.4(10) . .
C13 N2 Na1 107.6(11) . .
C14 N2 Na1 90.7(7) . .
C15 C14 N2 111.3(6) . .
C15 C14 Na1 79.7(3) . .
N2 C14 Na1 52.8(6) . .
C15 C14 H14A 109.4 . .
N2 C14 H14A 109.4 . .
Na1 C14 H14A 162.1 . .
C15 C14 H14B 109.4 . .
N2 C14 H14B 109.4 . .
Na1 C14 H14B 82.2 . .
H14A C14 H14B 108.0 . .
N3 C15 C14 101.9(9) . .
N3 C15 H15A 111.4 . .
C14 C15 H15A 111.4 . .
N3 C15 H15B 111.4 . .
C14 C15 H15B 111.4 . .
H15A C15 H15B 109.2 . .
C15 N3 C16 127.9(14) . .
C15 N3 C17 100.2(12) . .
C16 N3 C17 91.9(13) . .
C15 N3 Na1 114.3(13) . .
C16 N3 Na1 110.6(13) . .
C17 N3 Na1 105.2(7) . .
Si1 C9A H9A1 109.5 . .
Si1 C9A H9A2 109.5 . .
H9A1 C9A H9A2 109.5 . .
Si1 C9A H9A3 109.5 . .
H9A1 C9A H9A3 109.5 . .
H9A2 C9A H9A3 109.5 . .
Si1 C10A H10D 109.5 . .
Si1 C10A H10E 109.5 . .
H10D C10A H10E 109.5 . .
Si1 C10A H10F 109.5 . .
H10D C10A H10F 109.5 . .
H10E C10A H10F 109.5 . .
Si1 C11A H11D 109.5 . .
Si1 C11A H11E 109.5 . .
H11D C11A H11E 109.5 . .
Si1 C11A H11F 109.5 . .
H11D C11A H11F 109.5 . .
H11E C11A H11F 109.5 . .

loop_
_geom_bond_atom_site_label_1
_geom_bond_atom_site_label_2
_geom_bond_distance
_geom_bond_site_symmetry_2
Zn1 C5 2.017(3) .
Zn1 C1 2.028(3) .
Zn1 N1 2.064(3) .
Zn1 Na1 3.1727(13) .
Na1 N1 2.431(3) .
Na1 N2 2.49(2) 7
Na1 N2 2.49(2) .
Na1 N3 2.49(2) .
Na1 N3 2.49(2) 7
Na1 C1 2.747(4) .
Na1 C14 3.122(5) .
Na1 C14 3.122(5) 7
Na1 Si1 3.2545(12) 7
Na1 Si1 3.2545(12) .
Si1 C11 1.654(7) .
Si1 N1 1.6976(13) .
Si1 C9 1.85(2) .
Si1 C10A 1.862(6) .
Si1 C9A 1.882(19) .
Si1 C10 1.988(6) .
Si1 C11A 2.069(7) .
N1 Si1 1.6976(13) 7
C1 C2 1.528(5) .
C1 H1A 0.9900 .
C1 H1B 0.9900 .
C2 C3 1.513(5) .
C2 H2A 0.9900 .
C2 H2B 0.9900 .
C3 C4 1.542(6) .
C3 C4 1.542(6) 7
C3 H3A 0.9900 .
C3 H3B 0.9900 .
C5 C7 1.514(7) .
C5 C7 1.514(7) 7
C5 C6 1.518(6) 7
C5 C6 1.518(6) .
C5 C8 1.553(7) 7
C5 C8 1.553(7) .
C9 H9A 0.9800 .
C9 H9B 0.9800 .
C9 H9C 0.9800 .
C10 H10A 0.9800 .
C10 H10B 0.9800 .
C10 H10C 0.9800 .
C11 H11A 0.9800 .
C11 H11B 0.9800 .
C11 H11C 0.9800 .
C4 H4A 0.9800 .
C4 H4B 0.9800 .
C4 H4C 0.9800 .
C6 H6A 0.9800 .
C6 H6B 0.9800 .
C6 H6C 0.9800 .
C7 H7A 0.9800 .
C7 H7B 0.9800 .
C7 H7C 0.9800 .
C8 H8A 0.9800 .
C8 H8B 0.9800 .
C8 H8C 0.9800 .
N2 C12 1.222(19) .
N2 C13 1.53(3) .
N2 C14 1.857(15) .
C13 H13A 0.9800 .
C13 H13B 0.9800 .
C13 H13C 0.9800 .
C12 H12A 0.9800 .
C12 H12B 0.9800 .
C12 H12C 0.9800 .
C14 C15 1.496(8) .
C14 H14A 0.9900 .
C14 H14B 0.9900 .
C15 N3 1.25(2) .
C15 H15A 0.9900 .
C15 H15B 0.9900 .
N3 C16 1.42(3) .
N3 C17 1.842(15) .
C16 H16A 0.9800 .
C16 H16B 0.9800 .
C16 H16C 0.9800 .
C17 H17A 0.9800 .
C17 H17B 0.9800 .
C17 H17C 0.9800 .
C9A H9A1 0.9800 .
C9A H9A2 0.9800 .
C9A H9A3 0.9800 .
C10A H10D 0.9800 .
C10A H10E 0.9800 .
C10A H10F 0.9800 .
C11A H11D 0.9800 .
C11A H11E 0.9800 .
C11A H11F 0.9800 .

loop_
_geom_torsion_atom_site_label_1
_geom_torsion_atom_site_label_2
_geom_torsion_atom_site_label_3
_geom_torsion_atom_site_label_4
_geom_torsion
_geom_torsion_site_symmetry_1
_geom_torsion_site_symmetry_4
C5 Zn1 Na1 N1 0.0 . .
C1 Zn1 Na1 N1 180.0 . .
C5 Zn1 Na1 N2 -113.1(3) . 7
C1 Zn1 Na1 N2 66.9(3) . 7
N1 Zn1 Na1 N2 -113.1(3) . 7
C5 Zn1 Na1 N2 113.1(3) . .
C1 Zn1 Na1 N2 -66.9(3) . .
N1 Zn1 Na1 N2 113.1(3) . .
C5 Zn1 Na1 N3 -126.5(4) . .
C1 Zn1 Na1 N3 53.5(4) . .
N1 Zn1 Na1 N3 -126.5(4) . .
C5 Zn1 Na1 N3 126.5(4) . 7
C1 Zn1 Na1 N3 -53.5(4) . 7
N1 Zn1 Na1 N3 126.5(4) . 7
C5 Zn1 Na1 C1 180.0 . .
N1 Zn1 Na1 C1 180.0 . .
C5 Zn1 Na1 C14 168.12(16) . .
C1 Zn1 Na1 C14 -11.88(16) . .
N1 Zn1 Na1 C14 168.12(16) . .
C5 Zn1 Na1 C14 -168.12(16) . 7
C1 Zn1 Na1 C14 11.88(16) . 7
N1 Zn1 Na1 C14 -168.12(16) . 7
C5 Zn1 Na1 Si1 -33.25(2) . 7
C1 Zn1 Na1 Si1 146.75(2) . 7
N1 Zn1 Na1 Si1 -33.25(2) . 7
C5 Zn1 Na1 Si1 33.25(2) . .
C1 Zn1 Na1 Si1 -146.75(2) . .
N1 Zn1 Na1 Si1 33.25(2) . .
N1 Na1 Si1 C11 128.0(3) . .
N2 Na1 Si1 C11 -150.1(9) 7 .
N2 Na1 Si1 C11 -50.0(5) . .
N3 Na1 Si1 C11 -142.0(15) . .
N3 Na1 Si1 C11 -45.2(5) 7 .
C1 Na1 Si1 C11 63.2(3) . .
C14 Na1 Si1 C11 -51.2(3) . .
C14 Na1 Si1 C11 -64.5(4) 7 .
Zn1 Na1 Si1 C11 83.5(3) . .
Si1 Na1 Si1 C11 154.6(3) 7 .
N2 Na1 Si1 N1 81.9(9) 7 .
N2 Na1 Si1 N1 -178.0(4) . .
N3 Na1 Si1 N1 90.0(14) . .
N3 Na1 Si1 N1 -173.2(5) 7 .
C1 Na1 Si1 N1 -64.79(12) . .
C14 Na1 Si1 N1 -179.2(2) . .
C14 Na1 Si1 N1 167.5(3) 7 .
Zn1 Na1 Si1 N1 -44.47(11) . .
Si1 Na1 Si1 N1 26.62(12) 7 .
N1 Na1 Si1 C9 -20(2) . .
N2 Na1 Si1 C9 62(2) 7 .
N2 Na1 Si1 C9 162(2) . .
N3 Na1 Si1 C9 70(2) . .
N3 Na1 Si1 C9 167(2) 7 .
C1 Na1 Si1 C9 -85(2) . .
C14 Na1 Si1 C9 161(2) . .
C14 Na1 Si1 C9 147(2) 7 .
Zn1 Na1 Si1 C9 -65(2) . .
Si1 Na1 Si1 C9 6(2) 7 .
N1 Na1 Si1 C10A -151.6(3) . .
N2 Na1 Si1 C10A -69.7(9) 7 .
N2 Na1 Si1 C10A 30.4(5) . .
N3 Na1 Si1 C10A -61.6(15) . .
N3 Na1 Si1 C10A 35.2(6) 7 .
C1 Na1 Si1 C10A 143.6(3) . .
C14 Na1 Si1 C10A 29.2(4) . .
C14 Na1 Si1 C10A 15.9(4) 7 .
Zn1 Na1 Si1 C10A 163.9(3) . .
Si1 Na1 Si1 C10A -125.0(3) 7 .
N1 Na1 Si1 C9A -45(3) . .
N2 Na1 Si1 C9A 37(3) 7 .
N2 Na1 Si1 C9A 137(3) . .
N3 Na1 Si1 C9A 45(3) . .
N3 Na1 Si1 C9A 142(3) 7 .
C1 Na1 Si1 C9A -110(3) . .
C14 Na1 Si1 C9A 136(3) . .
C14 Na1 Si1 C9A 122(3) 7 .
Zn1 Na1 Si1 C9A -90(3) . .
Si1 Na1 Si1 C9A -19(3) 7 .
N1 Na1 Si1 C10 -118.5(3) . .
N2 Na1 Si1 C10 -36.6(9) 7 .
N2 Na1 Si1 C10 63.5(4) . .
N3 Na1 Si1 C10 -28.5(15) . .
N3 Na1 Si1 C10 68.3(5) 7 .
C1 Na1 Si1 C10 176.7(2) . .
C14 Na1 Si1 C10 62.3(3) . .
C14 Na1 Si1 C10 49.0(4) 7 .
Zn1 Na1 Si1 C10 -163.0(2) . .
Si1 Na1 Si1 C10 -91.9(2) 7 .
N1 Na1 Si1 C11A 110.0(3) . .
N2 Na1 Si1 C11A -168.1(9) 7 .
N2 Na1 Si1 C11A -68.1(5) . .
N3 Na1 Si1 C11A -160.0(15) . .
N3 Na1 Si1 C11A -63.2(5) 7 .
C1 Na1 Si1 C11A 45.2(2) . .
C14 Na1 Si1 C11A -69.2(3) . .
C14 Na1 Si1 C11A -82.5(4) 7 .
Zn1 Na1 Si1 C11A 65.5(2) . .
Si1 Na1 Si1 C11A 136.6(2) 7 .
C11 Si1 N1 Si1 -176.0(3) . 7
C9 Si1 N1 Si1 54.6(9) . 7
C10A Si1 N1 Si1 -85.9(4) . 7
C9A Si1 N1 Si1 50.2(10) . 7
C10 Si1 N1 Si1 -53.6(3) . 7
C11A Si1 N1 Si1 165.6(3) . 7
Na1 Si1 N1 Si1 -116.8(2) . 7
C11 Si1 N1 Zn1 35.5(3) . .
C9 Si1 N1 Zn1 -93.8(9) . .
C10A Si1 N1 Zn1 125.7(3) . .
C9A Si1 N1 Zn1 -98.3(10) . .
C10 Si1 N1 Zn1 157.9(3) . .
C11A Si1 N1 Zn1 17.1(3) . .
Na1 Si1 N1 Zn1 94.75(13) . .
C11 Si1 N1 Na1 -59.2(3) . .
C9 Si1 N1 Na1 171.4(9) . .
C10A Si1 N1 Na1 30.9(3) . .
C9A Si1 N1 Na1 167.0(10) . .
C10 Si1 N1 Na1 63.2(3) . .
C11A Si1 N1 Na1 -77.6(3) . .
C5 Zn1 N1 Si1 -76.57(12) . 7
C1 Zn1 N1 Si1 103.43(12) . 7
Na1 Zn1 N1 Si1 103.43(12) . 7
C5 Zn1 N1 Si1 76.57(12) . .
C1 Zn1 N1 Si1 -103.43(12) . .
Na1 Zn1 N1 Si1 -103.43(12) . .
C5 Zn1 N1 Na1 180.0 . .
C1 Zn1 N1 Na1 0.0 . .
N2 Na1 N1 Si1 -2.7(6) 7 7
N2 Na1 N1 Si1 136.1(5) . 7
N3 Na1 N1 Si1 -10.6(7) . 7
N3 Na1 N1 Si1 144.0(7) 7 7
C1 Na1 N1 Si1 -113.33(10) . 7
C14 Na1 N1 Si1 137.2(10) . 7
C14 Na1 N1 Si1 -3.8(11) 7 7
Zn1 Na1 N1 Si1 -113.33(10) . 7
Si1 Na1 N1 Si1 133.3(2) . 7
N2 Na1 N1 Si1 -136.1(5) 7 .
N2 Na1 N1 Si1 2.7(6) . .
N3 Na1 N1 Si1 -144.0(7) . .
N3 Na1 N1 Si1 10.6(7) 7 .
C1 Na1 N1 Si1 113.33(10) . .
C14 Na1 N1 Si1 3.8(11) . .
C14 Na1 N1 Si1 -137.2(10) 7 .
Zn1 Na1 N1 Si1 113.33(10) . .
Si1 Na1 N1 Si1 -133.3(2) 7 .
N2 Na1 N1 Zn1 110.6(5) 7 .
N2 Na1 N1 Zn1 -110.6(5) . .
N3 Na1 N1 Zn1 102.7(7) . .
N3 Na1 N1 Zn1 -102.7(7) 7 .
C1 Na1 N1 Zn1 0.0 . .
C14 Na1 N1 Zn1 -109.5(11) . .
C14 Na1 N1 Zn1 109.5(11) 7 .
Si1 Na1 N1 Zn1 113.33(10) 7 .
Si1 Na1 N1 Zn1 -113.33(10) . .
C5 Zn1 C1 C2 0.0 . .
N1 Zn1 C1 C2 180.0 . .
Na1 Zn1 C1 C2 180.0 . .
C5 Zn1 C1 Na1 180.0 . .
N1 Zn1 C1 Na1 0.0 . .
N1 Na1 C1 C2 180.000(1) . .
N2 Na1 C1 C2 44.7(4) 7 .
N2 Na1 C1 C2 -44.7(4) . .
N3 Na1 C1 C2 36.7(4) . .
N3 Na1 C1 C2 -36.7(4) 7 .
C14 Na1 C1 C2 -7.56(10) . .
C14 Na1 C1 C2 7.56(10) 7 .
Zn1 Na1 C1 C2 180.000(1) . .
Si1 Na1 C1 C2 152.099(19) 7 .
Si1 Na1 C1 C2 -152.099(19) . .
N1 Na1 C1 Zn1 0.0 . .
N2 Na1 C1 Zn1 -135.3(4) 7 .
N2 Na1 C1 Zn1 135.3(4) . .
N3 Na1 C1 Zn1 -143.3(4) . .
N3 Na1 C1 Zn1 143.3(4) 7 .
C14 Na1 C1 Zn1 172.44(10) . .
C14 Na1 C1 Zn1 -172.44(10) 7 .
Si1 Na1 C1 Zn1 -27.901(19) 7 .
Si1 Na1 C1 Zn1 27.901(18) . .
Zn1 C1 C2 C3 180.0 . .
Na1 C1 C2 C3 0.000(1) . .
C1 C2 C3 C4 -169.2(7) . .
C1 C2 C3 C4 169.2(7) . 7
C1 Zn1 C5 C7 -35.0(4) . .
N1 Zn1 C5 C7 145.0(4) . .
Na1 Zn1 C5 C7 145.0(4) . .
C1 Zn1 C5 C7 35.0(4) . 7
N1 Zn1 C5 C7 -145.0(4) . 7
Na1 Zn1 C5 C7 -145.0(4) . 7
C1 Zn1 C5 C6 159.0(3) . 7
N1 Zn1 C5 C6 -21.0(3) . 7
Na1 Zn1 C5 C6 -21.0(3) . 7
C1 Zn1 C5 C6 -159.0(3) . .
N1 Zn1 C5 C6 21.0(3) . .
Na1 Zn1 C5 C6 21.0(3) . .
C1 Zn1 C5 C8 -80.8(4) . 7
N1 Zn1 C5 C8 99.2(4) . 7
Na1 Zn1 C5 C8 99.2(4) . 7
C1 Zn1 C5 C8 80.8(4) . .
N1 Zn1 C5 C8 -99.2(4) . .
Na1 Zn1 C5 C8 -99.2(4) . .
N1 Na1 N2 C12 -76.7(16) . .
N2 Na1 N2 C12 75.6(13) 7 .
N3 Na1 N2 C12 83.9(16) . .
N3 Na1 N2 C12 132(7) 7 .
C1 Na1 N2 C12 -174.3(12) . .
C14 Na1 N2 C12 103.6(17) . .
C14 Na1 N2 C12 96.8(16) 7 .
Zn1 Na1 N2 C12 -135.6(13) . .
Si1 Na1 N2 C12 -30(2) 7 .
Si1 Na1 N2 C12 -75.2(14) . .
N1 Na1 N2 C13 88.6(11) . .
N2 Na1 N2 C13 -119.1(11) 7 .
N3 Na1 N2 C13 -110.8(11) . .
N3 Na1 N2 C13 -62(5) 7 .
C1 Na1 N2 C13 -9.1(12) . .
C14 Na1 N2 C13 -91.1(11) . .
C14 Na1 N2 C13 -97.9(11) 7 .
Zn1 Na1 N2 C13 29.7(12) . .
Si1 Na1 N2 C13 134.8(10) 7 .
Si1 Na1 N2 C13 90.1(11) . .
N1 Na1 N2 C14 179.7(3) . .
N2 Na1 N2 C14 -28.0(7) 7 .
N3 Na1 N2 C14 -19.7(3) . .
N3 Na1 N2 C14 29(5) 7 .
C1 Na1 N2 C14 82.1(6) . .
C14 Na1 N2 C14 -6.8(2) 7 .
Zn1 Na1 N2 C14 120.8(6) . .
Si1 Na1 N2 C14 -134.1(5) 7 .
Si1 Na1 N2 C14 -178.8(4) . .
C12 N2 C14 C15 -71.8(12) . .
C13 N2 C14 C15 165.2(9) . .
Na1 N2 C14 C15 57.5(7) . .
C12 N2 C14 Na1 -129.3(12) . .
C13 N2 C14 Na1 107.7(11) . .
N1 Na1 C14 C15 -128.3(10) . .
N2 Na1 C14 C15 16.1(5) 7 .
N2 Na1 C14 C15 -127.0(7) . .
N3 Na1 C14 C15 24.2(6) . .
N3 Na1 C14 C15 -136.7(10) 7 .
C1 Na1 C14 C15 123.7(3) . .
C14 Na1 C14 C15 32.1(3) 7 .
Zn1 Na1 C14 C15 131.4(3) . .
Si1 Na1 C14 C15 -2.1(5) 7 .
Si1 Na1 C14 C15 -125.1(3) . .
N1 Na1 C14 N2 -1.3(13) . .
N2 Na1 C14 N2 143.0(11) 7 .
N3 Na1 C14 N2 151.2(4) . .
N3 Na1 C14 N2 -9.7(14) 7 .
C1 Na1 C14 N2 -109.3(6) . .
C14 Na1 C14 N2 159.0(6) 7 .
Zn1 Na1 C14 N2 -101.6(6) . .
Si1 Na1 C14 N2 124.8(7) 7 .
Si1 Na1 C14 N2 1.8(7) . .
N2 C14 C15 N3 -77.9(9) . .
Na1 C14 C15 N3 -34.8(8) . .
C14 C15 N3 C16 -96.9(18) . .
C14 C15 N3 C17 162.5(7) . .
C14 C15 N3 Na1 50.6(7) . .
N1 Na1 N3 C15 141.8(6) . .
N2 Na1 N3 C15 107(6) 7 .
N2 Na1 N3 C15 -15.0(6) . .
N3 Na1 N3 C15 -22.6(10) 7 .
C1 Na1 N3 C15 -124.0(8) . .
C14 Na1 N3 C15 -32.1(6) . .
C14 Na1 N3 C15 -36.3(7) 7 .
Zn1 Na1 N3 C15 -155.9(7) . .
Si1 Na1 N3 C15 135.9(7) 7 .
Si1 Na1 N3 C15 82.2(14) . .
N1 Na1 N3 C16 -65.2(12) . .
N2 Na1 N3 C16 -100(6) 7 .
N2 Na1 N3 C16 138.1(12) . .
N3 Na1 N3 C16 130.4(11) 7 .
C1 Na1 N3 C16 29.0(12) . .
C14 Na1 N3 C16 120.9(12) . .
C14 Na1 N3 C16 116.8(13) 7 .
Zn1 Na1 N3 C16 -2.9(13) . .
Si1 Na1 N3 C16 -71.0(11) 7 .
Si1 Na1 N3 C16 -124.7(14) . .
N1 Na1 N3 C17 32.9(14) . .
N2 Na1 N3 C17 -2(5) 7 .
N2 Na1 N3 C17 -123.9(12) . .
N3 Na1 N3 C17 -131.5(7) 7 .
C1 Na1 N3 C17 127.0(8) . .
C14 Na1 N3 C17 -141.0(13) . .
C14 Na1 N3 C17 -145.2(16) 7 .
Zn1 Na1 N3 C17 95.2(8) . .
Si1 Na1 N3 C17 27.0(11) 7 .
Si1 Na1 N3 C17 -27(2) . .
